data_7036070
loop_
_publ_author_name
'Zhang, Xinyuan'
'Yao, Jiyong'
'Jiang, Xingxing'
'Fu, Ying'
'Lin, Zheshuai'
'Zhang, Guochun'
'Wu, Yicheng'

_publ_section_title
;
 K3LaTe2O9: a new alkali-rare earth tellurate with face-sharing TeO6
 octahedra.
;
_journal_issue 35
_journal_name_full 'Dalton transactions (Cambridge, England : 2003)'
_journal_page_first 15576
_journal_page_last 15582
_journal_paper_doi 10.1039/c5dt02255j
_journal_volume 44
_journal_year 2015
_chemical_formula_sum 'K3 La O9 Te2'
_chemical_formula_weight 655.41
_chemical_name_systematic
; 
 ? 
;
_space_group_IT_number 194
_symmetry_cell_setting hexagonal
_symmetry_space_group_name_Hall '-P 6c 2c'
_symmetry_space_group_name_H-M 'P 63/m m c'
_atom_sites_solution_hydrogens none
_atom_sites_solution_primary direct
_atom_sites_solution_secondary difmap
_audit_creation_method SHELXL-97
_audit_update_record
;
2015-06-12 deposited with the CCDC.
2015-07-24 downloaded from the CCDC.
;
_cell_angle_alpha 90.00
_cell_angle_beta 90.00
_cell_angle_gamma 120.00
_cell_formula_units_Z 2
_cell_length_a 6.0589(9)
_cell_length_b 6.0589(9)
_cell_length_c 15.024(3)
_cell_measurement_reflns_used 1918
_cell_measurement_temperature 153.1500
_cell_measurement_theta_max 31.4147
_cell_measurement_theta_min 2.7115
_cell_volume 477.64(14)
_computing_structure_refinement 'SHELXL-97 (Sheldrick, 1997)'
_computing_structure_solution 'SHELXS-97 (Sheldrick, 1990)'
_diffrn_ambient_temperature 153.1500
_diffrn_measured_fraction_theta_full 1.000
_diffrn_measured_fraction_theta_max 1.000
_diffrn_measurement_device_type 'Rigaku AFC10 diffractometer'
_diffrn_measurement_method dtprofit.ref
_diffrn_radiation_monochromator graphite
_diffrn_radiation_source 'fine-focus sealed tube'
_diffrn_radiation_type MoK\a
_diffrn_radiation_wavelength 0.71073
_diffrn_reflns_av_R_equivalents 0.0377
_diffrn_reflns_av_sigmaI/netI 0.0178
_diffrn_reflns_limit_h_max 8
_diffrn_reflns_limit_h_min -8
_diffrn_reflns_limit_k_max 8
_diffrn_reflns_limit_k_min -8
_diffrn_reflns_limit_l_max 22
_diffrn_reflns_limit_l_min -21
_diffrn_reflns_number 4437
_diffrn_reflns_theta_full 31.41
_diffrn_reflns_theta_max 31.41
_diffrn_reflns_theta_min 2.71
_exptl_absorpt_coefficient_mu 11.792
_exptl_absorpt_correction_T_max 1.0000
_exptl_absorpt_correction_T_min 0.6731
_exptl_absorpt_correction_type multi-scan
_exptl_crystal_colour Colorless
_exptl_crystal_density_diffrn 4.557
_exptl_crystal_density_method 'not measured'
_exptl_crystal_description Chip
_exptl_crystal_F_000 580
_exptl_crystal_size_max 0.1700
_exptl_crystal_size_mid 0.1450
_exptl_crystal_size_min 0.0900
_refine_diff_density_max 1.078
_refine_diff_density_min -0.751
_refine_diff_density_rms 0.165
_refine_ls_extinction_coef 0.0246(12)
_refine_ls_extinction_expression Fc^*^=kFc[1+0.001xFc^2^\l^3^/sin(2\q)]^-1/4^
_refine_ls_extinction_method SHELXL
_refine_ls_goodness_of_fit_ref 2.135
_refine_ls_hydrogen_treatment none
_refine_ls_matrix_type full
_refine_ls_number_parameters 22
_refine_ls_number_reflns 344
_refine_ls_number_restraints 0
_refine_ls_restrained_S_all 2.135
_refine_ls_R_factor_all 0.0233
_refine_ls_R_factor_gt 0.0227
_refine_ls_shift/su_max 0.001
_refine_ls_shift/su_mean 0.000
_refine_ls_structure_factor_coef Fsqd
_refine_ls_weighting_details 'calc w=1/[\s^2^(Fo^2^)+(0.0100P)^2^+0.0000P] where P=(Fo^2^+2Fc^2^)/3'
_refine_ls_weighting_scheme calc
_refine_ls_wR_factor_gt 0.0463
_refine_ls_wR_factor_ref 0.0465
_reflns_number_gt 340
_reflns_number_total 344
_reflns_threshold_expression >2sigma(I)
_cod_data_source_file c5dt02255j1.cif
_cod_data_source_block a
_cod_depositor_comments
;
The following automatic conversions were performed:

'_symmetry_cell_setting' value 'Hexagonal' changed to 'hexagonal'
according to
/usr/data/users/saulius/crontab/automatic-downloads/rss-feeds/RSC/lib/dictionaries/cif_core.dic
dictionary named 'cif_core.dic' version 2.4.2 from 2011-04-26.

'_exptl_absorpt_correction_type' value 'Multi-scan' changed to
'multi-scan' according to
/usr/data/users/saulius/crontab/automatic-downloads/rss-feeds/RSC/lib/dictionaries/cif_core.dic
dictionary named 'cif_core.dic' version 2.4.2 from 2011-04-26.

Automatic conversion script
Id: cif_fix_values 3271 2015-04-21 07:52:19Z andrius 

 Adding full bibliography for 7036070.cif.
;
_cod_original_sg_symbol_H-M P63/mmc
_cod_database_code 7036070

loop_
_symmetry_equiv_pos_as_xyz
'x, y, z'
'-y, x-y, z'
'-x+y, -x, z'
'-x, -y, z+1/2'
'y, -x+y, z+1/2'
'x-y, x, z+1/2'
'y, x, -z'
'x-y, -y, -z'
'-x, -x+y, -z'
'-y, -x, -z+1/2'
'-x+y, y, -z+1/2'
'x, x-y, -z+1/2'
'-x, -y, -z'
'y, -x+y, -z'
'x-y, x, -z'
'x, y, -z-1/2'
'-y, x-y, -z-1/2'
'-x+y, -x, -z-1/2'
'-y, -x, z'
'-x+y, y, z'
'x, x-y, z'
'y, x, z-1/2'
'x-y, -y, z-1/2'
'-x, -x+y, z-1/2'

loop_
_atom_site_label
_atom_site_type_symbol
_atom_site_fract_x
_atom_site_fract_y
_atom_site_fract_z
_atom_site_U_iso_or_equiv
_atom_site_adp_type
_atom_site_occupancy
_atom_site_symmetry_multiplicity
_atom_site_calc_flag
_atom_site_refinement_flags
K1 K 0.0000 0.0000 0.7500 0.0086(4) Uani 1 12 d S
K2 K 0.3333 0.6667 0.61656(11) 0.0122(3) Uani 1 6 d S
La1 La 0.0000 0.0000 0.5000 0.00297(16) Uani 1 12 d S
Te1 Te -0.3333 0.3333 0.65593(3) 0.00287(15) Uani 1 6 d S
O1 O -0.0592(7) 0.4704(4) 0.7500 0.0049(7) Uani 1 4 d S
O2 O -0.6412(5) 0.1794(2) 0.5945(2) 0.0088(6) Uani 1 2 d S

loop_
_atom_site_aniso_label
_atom_site_aniso_U_11
_atom_site_aniso_U_22
_atom_site_aniso_U_33
_atom_site_aniso_U_23
_atom_site_aniso_U_13
_atom_site_aniso_U_12
K1 0.0097(6) 0.0097(6) 0.0063(9) 0.000 0.000 0.0049(3)
K2 0.0086(4) 0.0086(4) 0.0195(8) 0.000 0.000 0.0043(2)
La1 0.00369(19) 0.00369(19) 0.0015(2) 0.000 0.000 0.00185(9)
Te1 0.00363(18) 0.00363(18) 0.0013(2) 0.000 0.000 0.00181(9)
O1 0.0019(17) 0.0078(14) 0.0032(16) 0.000 0.000 0.0010(9)
O2 0.0030(13) 0.0126(11) 0.0076(13) -0.0016(5) -0.0032(10) 0.0015(7)

loop_
_atom_type_symbol
_atom_type_description
_atom_type_scat_dispersion_real
_atom_type_scat_dispersion_imag
_atom_type_scat_source
O O 0.0106 0.0060 'International Tables Vol C Tables 4.2.6.8 and 6.1.1.4'
K K 0.2009 0.2494 'International Tables Vol C Tables 4.2.6.8 and 6.1.1.4'
Te Te -0.5308 1.6751 'International Tables Vol C Tables 4.2.6.8 and 6.1.1.4'
La La -0.2871 2.4523 'International Tables Vol C Tables 4.2.6.8 and 6.1.1.4'

loop_
_geom_angle_atom_site_label_1
_geom_angle_atom_site_label_2
_geom_angle_atom_site_label_3
_geom_angle
_geom_angle_site_symmetry_1
_geom_angle_site_symmetry_3
O2 K1 O2 143.43(4) 16_657 3_445
O2 K1 O2 65.84(8) 16_657 17_567
O2 K1 O2 143.43(4) 3_445 17_567
O2 K1 O2 143.43(4) 16_657 2_565
O2 K1 O2 65.84(8) 3_445 2_565
O2 K1 O2 102.27(10) 17_567 2_565
O2 K1 O2 65.84(9) 16_657 18_447
O2 K1 O2 102.27(11) 3_445 18_447
O2 K1 O2 65.84(8) 17_567 18_447
O2 K1 O2 143.43(4) 2_565 18_447
O2 K1 O2 102.27(11) 16_657 1_655
O2 K1 O2 65.84(8) 3_445 1_655
O2 K1 O2 143.43(4) 17_567 1_655
O2 K1 O2 65.84(8) 2_565 1_655
O2 K1 O2 143.43(4) 18_447 1_655
O2 K1 O1 120.57(5) 16_657 2
O2 K1 O1 55.07(5) 3_445 2
O2 K1 O1 93.67(5) 17_567 2
O2 K1 O1 93.67(5) 2_565 2
O2 K1 O1 55.07(5) 18_447 2
O2 K1 O1 120.57(5) 1_655 2
O2 K1 O1 55.07(5) 16_657 3
O2 K1 O1 93.67(4) 3_445 3
O2 K1 O1 120.57(5) 17_567 3
O2 K1 O1 120.57(5) 2_565 3
O2 K1 O1 93.67(4) 18_447 3
O2 K1 O1 55.07(5) 1_655 3
O1 K1 O1 120.0 2 3
O2 K1 O1 93.67(5) 16_657 .
O2 K1 O1 120.57(5) 3_445 .
O2 K1 O1 55.07(5) 17_567 .
O2 K1 O1 55.07(5) 2_565 .
O2 K1 O1 120.57(5) 18_447 .
O2 K1 O1 93.67(5) 1_655 .
O1 K1 O1 120.000(1) 2 .
O1 K1 O1 120.000(2) 3 .
O2 K1 O1 55.07(5) 16_657 2_665
O2 K1 O1 120.57(5) 3_445 2_665
O2 K1 O1 93.67(5) 17_567 2_665
O2 K1 O1 93.67(5) 2_565 2_665
O2 K1 O1 120.57(5) 18_447 2_665
O2 K1 O1 55.07(5) 1_655 2_665
O1 K1 O1 168.28(14) 2 2_665
O1 K1 O1 48.28(14) 3 2_665
O1 K1 O1 71.72(14) . 2_665
O2 K1 O1 93.67(4) 16_657 1_545
O2 K1 O1 55.07(5) 3_445 1_545
O2 K1 O1 120.57(5) 17_567 1_545
O2 K1 O1 120.57(5) 2_565 1_545
O2 K1 O1 55.07(5) 18_447 1_545
O2 K1 O1 93.67(4) 1_655 1_545
O1 K1 O1 48.28(14) 2 1_545
O1 K1 O1 71.72(14) 3 1_545
O1 K1 O1 168.28(14) . 1_545
O1 K1 O1 120.0 2_665 1_545
O2 K1 O1 120.57(5) 16_657 3_455
O2 K1 O1 93.67(5) 3_445 3_455
O2 K1 O1 55.07(5) 17_567 3_455
O2 K1 O1 55.07(5) 2_565 3_455
O2 K1 O1 93.67(5) 18_447 3_455
O2 K1 O1 120.57(5) 1_655 3_455
O1 K1 O1 71.72(14) 2 3_455
O1 K1 O1 168.28(14) 3 3_455
O1 K1 O1 48.28(14) . 3_455
O1 K1 O1 120.000(1) 2_665 3_455
O1 K1 O1 120.000(2) 1_545 3_455
O1 K2 O1 76.72(9) 3_565 .
O1 K2 O1 76.72(9) 3_565 2_665
O1 K2 O1 76.72(9) . 2_665
O1 K2 O2 96.15(6) 3_565 3_455
O1 K2 O2 56.20(7) . 3_455
O1 K2 O2 132.56(8) 2_665 3_455
O1 K2 O2 56.20(7) 3_565 1_665
O1 K2 O2 96.15(6) . 1_665
O1 K2 O2 132.56(8) 2_665 1_665
O2 K2 O2 64.62(10) 3_455 1_665
O1 K2 O2 132.56(8) 3_565 2_565
O1 K2 O2 56.20(7) . 2_565
O1 K2 O2 96.15(6) 2_665 2_565
O2 K2 O2 54.59(10) 3_455 2_565
O2 K2 O2 118.84(2) 1_665 2_565
O1 K2 O2 56.20(7) 3_565 2_675
O1 K2 O2 132.56(8) . 2_675
O1 K2 O2 96.15(6) 2_665 2_675
O2 K2 O2 118.84(2) 3_455 2_675
O2 K2 O2 54.59(10) 1_665 2_675
O2 K2 O2 166.55(12) 2_565 2_675
O1 K2 O2 132.56(8) 3_565 1_655
O1 K2 O2 96.15(6) . 1_655
O1 K2 O2 56.20(7) 2_665 1_655
O2 K2 O2 118.84(2) 3_455 1_655
O2 K2 O2 166.55(13) 1_665 1_655
O2 K2 O2 64.62(10) 2_565 1_655
O2 K2 O2 118.84(2) 2_675 1_655
O1 K2 O2 96.15(6) 3_565 3
O1 K2 O2 132.56(8) . 3
O1 K2 O2 56.20(7) 2_665 3
O2 K2 O2 166.55(12) 3_455 3
O2 K2 O2 118.84(2) 1_665 3
O2 K2 O2 118.84(2) 2_565 3
O2 K2 O2 64.62(10) 2_675 3
O2 K2 O2 54.59(10) 1_655 3
O1 K2 Te1 34.63(5) 3_565 1_665
O1 K2 Te1 103.71(4) . 1_665
O1 K2 Te1 103.71(4) 2_665 1_665
O2 K2 Te1 93.52(5) 3_455 1_665
O2 K2 Te1 31.62(5) 1_665 1_665
O2 K2 Te1 147.62(5) 2_565 1_665
O2 K2 Te1 31.62(5) 2_675 1_665
O2 K2 Te1 147.62(5) 1_655 1_665
O2 K2 Te1 93.52(5) 3 1_665
O1 K2 Te1 103.71(4) 3_565 .
O1 K2 Te1 34.63(5) . .
O1 K2 Te1 103.71(4) 2_665 .
O2 K2 Te1 31.62(5) 3_455 .
O2 K2 Te1 93.52(5) 1_665 .
O2 K2 Te1 31.62(5) 2_565 .
O2 K2 Te1 147.62(5) 2_675 .
O2 K2 Te1 93.52(5) 1_655 .
O2 K2 Te1 147.62(5) 3 .
Te1 K2 Te1 117.278(16) 1_665 .
O1 K2 Te1 103.71(4) 3_565 1_655
O1 K2 Te1 103.71(4) . 1_655
O1 K2 Te1 34.63(5) 2_665 1_655
O2 K2 Te1 147.62(5) 3_455 1_655
O2 K2 Te1 147.62(5) 1_665 1_655
O2 K2 Te1 93.52(5) 2_565 1_655
O2 K2 Te1 93.52(5) 2_675 1_655
O2 K2 Te1 31.62(5) 1_655 1_655
O2 K2 Te1 31.62(5) 3 1_655
Te1 K2 Te1 117.278(16) 1_665 1_655
Te1 K2 Te1 117.278(16) . 1_655
O2 La1 O2 180.0 13_456 1_655
O2 La1 O2 87.49(10) 13_456 14_546
O2 La1 O2 92.51(10) 1_655 14_546
O2 La1 O2 92.51(10) 13_456 2_565
O2 La1 O2 87.49(10) 1_655 2_565
O2 La1 O2 180.00(12) 14_546 2_565
O2 La1 O2 87.49(10) 13_456 15_666
O2 La1 O2 92.51(10) 1_655 15_666
O2 La1 O2 87.49(10) 14_546 15_666
O2 La1 O2 92.51(10) 2_565 15_666
O2 La1 O2 92.51(10) 13_456 3_445
O2 La1 O2 87.49(10) 1_655 3_445
O2 La1 O2 92.51(10) 14_546 3_445
O2 La1 O2 87.49(10) 2_565 3_445
O2 La1 O2 180.00(10) 15_666 3_445
O2 La1 K1 52.98(7) 13_456 13_556
O2 La1 K1 127.02(7) 1_655 13_556
O2 La1 K1 52.98(7) 14_546 13_556
O2 La1 K1 127.02(7) 2_565 13_556
O2 La1 K1 52.98(7) 15_666 13_556
O2 La1 K1 127.02(7) 3_445 13_556
O2 La1 K1 127.02(7) 13_456 .
O2 La1 K1 52.98(7) 1_655 .
O2 La1 K1 127.02(7) 14_546 .
O2 La1 K1 52.98(7) 2_565 .
O2 La1 K1 127.02(7) 15_666 .
O2 La1 K1 52.98(7) 3_445 .
K1 La1 K1 180.0 13_556 .
O2 La1 K2 128.793(14) 13_456 1_545
O2 La1 K2 51.207(14) 1_655 1_545
O2 La1 K2 63.61(7) 14_546 1_545
O2 La1 K2 116.39(7) 2_565 1_545
O2 La1 K2 128.793(14) 15_666 1_545
O2 La1 K2 51.207(14) 3_445 1_545
K1 La1 K2 116.59(2) 13_556 1_545
K1 La1 K2 63.41(2) . 1_545
O2 La1 K2 51.207(14) 13_456 13_566
O2 La1 K2 128.793(14) 1_655 13_566
O2 La1 K2 116.39(7) 14_546 13_566
O2 La1 K2 63.61(7) 2_565 13_566
O2 La1 K2 51.207(14) 15_666 13_566
O2 La1 K2 128.793(14) 3_445 13_566
K1 La1 K2 63.41(2) 13_556 13_566
K1 La1 K2 116.59(2) . 13_566
K2 La1 K2 180.00(4) 1_545 13_566
O2 La1 K2 128.793(14) 13_456 .
O2 La1 K2 51.207(14) 1_655 .
O2 La1 K2 128.793(14) 14_546 .
O2 La1 K2 51.207(14) 2_565 .
O2 La1 K2 63.61(8) 15_666 .
O2 La1 K2 116.39(8) 3_445 .
K1 La1 K2 116.59(2) 13_556 .
K1 La1 K2 63.41(2) . .
K2 La1 K2 101.50(3) 1_545 .
K2 La1 K2 78.50(3) 13_566 .
O2 La1 K2 51.207(14) 13_456 13_556
O2 La1 K2 128.793(14) 1_655 13_556
O2 La1 K2 51.207(14) 14_546 13_556
O2 La1 K2 128.793(14) 2_565 13_556
O2 La1 K2 116.39(8) 15_666 13_556
O2 La1 K2 63.61(8) 3_445 13_556
K1 La1 K2 63.41(2) 13_556 13_556
K1 La1 K2 116.59(2) . 13_556
K2 La1 K2 78.50(3) 1_545 13_556
K2 La1 K2 101.50(3) 13_566 13_556
K2 La1 K2 180.0 . 13_556
O2 Te1 O2 97.52(12) 2_565 .
O2 Te1 O2 97.52(12) 2_565 3_455
O2 Te1 O2 97.52(12) . 3_455
O2 Te1 O1 92.18(9) 2_565 .
O2 Te1 O1 165.24(12) . .
O2 Te1 O1 92.18(9) 3_455 .
O2 Te1 O1 92.18(9) 2_565 3_455
O2 Te1 O1 92.18(9) . 3_455
O2 Te1 O1 165.24(12) 3_455 3_455
O1 Te1 O1 76.29(12) . 3_455
O2 Te1 O1 165.24(11) 2_565 2_565
O2 Te1 O1 92.18(9) . 2_565
O2 Te1 O1 92.18(9) 3_455 2_565
O1 Te1 O1 76.29(12) . 2_565
O1 Te1 O1 76.29(12) 3_455 2_565
O2 Te1 Te1 119.74(9) 2_565 16_557
O2 Te1 Te1 119.74(9) . 16_557
O2 Te1 Te1 119.74(9) 3_455 16_557
O1 Te1 Te1 45.50(8) . 16_557
O1 Te1 Te1 45.50(8) 3_455 16_557
O1 Te1 Te1 45.50(8) 2_565 16_557
O2 Te1 K2 59.284(17) 2_565 1_445
O2 Te1 K2 59.284(17) . 1_445
O2 Te1 K2 140.67(10) 3_455 1_445
O1 Te1 K2 117.94(3) . 1_445
O1 Te1 K2 54.10(8) 3_455 1_445
O1 Te1 K2 117.94(3) 2_565 1_445
Te1 Te1 K2 99.60(3) 16_557 1_445
O2 Te1 K2 59.284(17) 2_565 .
O2 Te1 K2 140.67(10) . .
O2 Te1 K2 59.284(17) 3_455 .
O1 Te1 K2 54.10(8) . .
O1 Te1 K2 117.94(3) 3_455 .
O1 Te1 K2 117.94(3) 2_565 .
Te1 Te1 K2 99.60(3) 16_557 .
K2 Te1 K2 117.278(16) 1_445 .
O2 Te1 K2 140.67(10) 2_565 1_455
O2 Te1 K2 59.284(17) . 1_455
O2 Te1 K2 59.284(17) 3_455 1_455
O1 Te1 K2 117.94(3) . 1_455
O1 Te1 K2 117.94(3) 3_455 1_455
O1 Te1 K2 54.10(8) 2_565 1_455
Te1 Te1 K2 99.60(3) 16_557 1_455
K2 Te1 K2 117.278(16) 1_445 1_455
K2 Te1 K2 117.278(16) . 1_455
O2 Te1 K1 51.74(9) 2_565 .
O2 Te1 K1 126.04(5) . .
O2 Te1 K1 126.04(5) 3_455 .
O1 Te1 K1 53.614(7) . .
O1 Te1 K1 53.614(7) 3_455 .
O1 Te1 K1 113.50(8) 2_565 .
Te1 Te1 K1 68.000(7) 16_557 .
K2 Te1 K1 66.756(14) 1_445 .
K2 Te1 K1 66.756(14) . .
K2 Te1 K1 167.60(3) 1_455 .
O2 Te1 K1 126.04(1) 2_565 1_565
O2 Te1 K1 126.04(1) . 1_565
O2 Te1 K1 51.74(9) 3_455 1_565
O1 Te1 K1 53.614(6) . 1_565
O1 Te1 K1 113.50(8) 3_455 1_565
O1 Te1 K1 53.614(7) 2_565 1_565
Te1 Te1 K1 68.000(7) 16_557 1_565
K2 Te1 K1 167.60(3) 1_445 1_565
K2 Te1 K1 66.756(14) . 1_565
K2 Te1 K1 66.756(14) 1_455 1_565
K1 Te1 K1 106.828(8) . 1_565
Te1 O1 Te1 89.00(15) . 16_557
Te1 O1 K2 179.72(12) . 16_557
Te1 O1 K2 91.28(4) 16_557 16_557
Te1 O1 K2 91.28(4) . .
Te1 O1 K2 179.72(15) 16_557 .
K2 O1 K2 88.45(11) 16_557 .
Te1 O1 K1 94.18(4) . .
Te1 O1 K1 94.18(4) 16_557 .
K2 O1 K1 85.80(5) 16_557 .
K2 O1 K1 85.80(5) . .
Te1 O1 K1 94.18(4) . 1_565
Te1 O1 K1 94.18(4) 16_557 1_565
K2 O1 K1 85.80(5) 16_557 1_565
K2 O1 K1 85.80(5) . 1_565
K1 O1 K1 168.28(14) . 1_565
Te1 O2 La1 172.71(16) . 1_455
Te1 O2 K1 99.13(12) . 1_455
La1 O2 K1 88.15(8) 1_455 1_455
Te1 O2 K2 89.10(5) . 1_445
La1 O2 K2 91.74(5) 1_455 1_445
K1 O2 K2 83.57(6) 1_455 1_445
Te1 O2 K2 89.10(5) . 1_455
La1 O2 K2 91.74(5) 1_455 1_455
K1 O2 K2 83.57(6) 1_455 1_455
K2 O2 K2 166.55(12) 1_445 1_455

loop_
_geom_bond_atom_site_label_1
_geom_bond_atom_site_label_2
_geom_bond_distance
_geom_bond_site_symmetry_2
K1 O2 3.000(3) 16_657
K1 O2 3.000(3) 3_445
K1 O2 3.000(3) 17_567
K1 O2 3.000(3) 2_565
K1 O2 3.000(3) 18_447
K1 O2 3.000(3) 1_655
K1 O1 3.0505(18) 2
K1 O1 3.045(5) 3
K1 O1 3.045(5) .
K1 O1 3.045(5) 2_665
K1 O1 3.045(5) 1_545
K1 O1 3.045(5) 3_455
K2 O1 2.875(3) 3_565
K2 O1 2.875(3) .
K2 O1 2.875(3) 2_665
K2 O2 3.051(4) 3_455
K2 O2 3.051(4) 1_665
K2 O2 3.051(4) 2_565
K2 O2 3.051(4) 2_675
K2 O2 3.051(4) 1_655
K2 O2 3.0505(18) 3
K2 Te1 3.5478(6) 1_665
K2 Te1 3.5478(6) .
K2 Te1 3.5478(6) 1_655
La1 O2 2.358(3) 13_456
La1 O2 2.358(3) 1_655
La1 O2 2.358(3) 14_546
La1 O2 2.358(3) 2_565
La1 O2 2.358(3) 15_666
La1 O2 2.358(3) 3_445
La1 K1 3.7560(8) 13_556
La1 K2 3.9119(9) 1_545
La1 K2 3.9119(9) 13_566
La1 K2 3.9119(9) 13_556
Te1 O2 1.860(3) 2_565
Te1 O2 1.860(3) .
Te1 O2 1.860(3) 3_455
Te1 O1 2.016(3) .
Te1 O1 2.016(3) 3_455
Te1 O1 2.016(3) 2_565
Te1 Te1 2.8267(10) 16_557
Te1 K2 3.5478(6) 1_445
Te1 K2 3.5478(6) 1_455
Te1 K1 3.7728(5) 1_565
O1 Te1 2.016(3) 16_557
O1 K2 2.875(3) 16_557
O1 K1 3.045(5) 1_565
O2 La1 2.358(3) 1_455
O2 K1 3.000(3) 1_455
O2 K2 3.0505(18) 1_445
O2 K2 3.0505(18) 1_455
